data_9016335
loop_
_publ_author_name
'Atencio, D.'
'Contreira, R. R.'
'Mills, S. J.'
'Coutinho, J. M. V.'
'Honorato, S. B.'
'Ayala, A. P.'
'Ellena, J.'
'De Andrade, M. B.'

_publ_section_title
;
 Rankamaite from the Urubu pegmatite, Itinga, Minas Gerais,
 Brazil: Crystal chemistry and Rietveld refinement
 Note: Identification of OH not reported
;
_journal_name_full 'American Mineralogist'
_journal_page_first 1455
_journal_page_last 1460
_journal_paper_doi 10.2138/am.2011.3594
_journal_volume 96
_journal_year 2011
_chemical_compound_source 'Urubu pegmatite, Itinga, Minas Gerais, Brazil'
_chemical_formula_sum 'Al0.6 K1.26 Na2.22 Nb1.29 O31 Ta9.11'
_chemical_name_mineral Rankamaite
_space_group_IT_number 21
_symmetry_space_group_name_Hall 'C 2 2'
_symmetry_space_group_name_H-M 'C 2 2 2'
_cell_angle_alpha 90
_cell_angle_beta 90
_cell_angle_gamma 90
_cell_length_a 17.224
_cell_length_b 17.687
_cell_length_c 3.9361
_cell_formula_units_Z 2
_cell_volume 1199.097
_database_code_amcsd 0018556
_exptl_crystal_density_diffrn 6.594
_cod_original_formula_sum 'K1.26 Na2.22 Ta9.11 Nb1.29 Al.6 O31'
_cod_database_code 9016335

loop_
_space_group_symop_operation_xyz
x,y,z
1/2+x,1/2+y,z
-x,y,-z
1/2-x,1/2+y,-z
x,-y,-z
1/2+x,1/2-y,-z
-x,-y,z
1/2-x,1/2-y,z

loop_
_atom_site_label
_atom_site_fract_x
_atom_site_fract_y
_atom_site_fract_z
_atom_site_occupancy
_atom_site_U_iso_or_equiv
K1 0.83220 0.00000 0.50000 0.63000 0.05699
Na2 0.49900 0.00000 0.50000 0.43000 0.05699
Na3 0.25000 0.25000 0.50000 0.68000 0.05699
Ta1 0.00000 0.00000 0.00000 0.71000 0.02533
Nb1 0.00000 0.00000 0.00000 0.29000 0.02533
Ta2 0.00000 0.67188 0.00000 0.72000 0.02533
Nb2 0.00000 0.67188 0.00000 0.28000 0.02533
Ta3 0.18037 0.39406 0.00000 0.85000 0.02533
Al3 0.18037 0.39406 0.00000 0.15000 0.02533
Ta4 0.11190 0.82225 0.00000 0.89000 0.02533
Nb4 0.11190 0.82225 0.00000 0.11000 0.02533
O1 0.32350 0.10610 0.50000 1.00000 0.01267
O2 0.61650 0.67770 0.50000 1.00000 0.01267
O3 0.13760 0.29150 0.00000 1.00000 0.01267
O4 0.07110 0.57800 0.00000 1.00000 0.01267
O5 0.27900 0.33770 0.00000 1.00000 0.01267
O6 0.11030 0.94420 0.00000 1.00000 0.01267
O7 0.00000 0.33340 0.50000 1.00000 0.01267
O8 0.00000 0.20110 0.00000 1.00000 0.01267
O9 0.71080 0.00000 0.00000 1.00000 0.01267
O10 0.00000 0.00000 0.50000 1.00000 0.01267

loop_
_cod_related_entry_id
_cod_related_entry_database
_cod_related_entry_code
1 AMCSD 0018556
